data_4339261
loop_
_publ_author_name
'Halime, Zakaria'
'Lachkar, Mohammed'
'Roisnel, Thierry'
'Richard, Philippe'
'Boitrel, Bernard'

_publ_section_title
;
 Structural and coordination studies of &quot;pearl oysterlike&quot;
 porphyrins.
;
_journal_issue 16
_journal_name_full 'Inorganic chemistry'
_journal_page_first 6338
_journal_page_last 6346
_journal_paper_doi 10.1021/ic0703272
_journal_volume 46
_journal_year 2007
_chemical_formula_moiety 'C90 H72 N8 O12 Zn, 2(C4 H8 O), 2(C2 H3 N)'
_chemical_formula_sum 'C102 H94 N10 O14 Zn'
_chemical_formula_weight 1749.26
_chemical_name_systematic
;
 ?
;
_space_group_IT_number 14
_symmetry_cell_setting monoclinic
_symmetry_space_group_name_Hall '-P 2yn'
_symmetry_space_group_name_H-M 'P 1 21/n 1'
_atom_sites_solution_hydrogens geom
_atom_sites_solution_primary heavy
_atom_sites_solution_secondary difmap
_audit_creation_method SHELXL-97
_cell_angle_alpha 90.00
_cell_angle_beta 114.9390(10)
_cell_angle_gamma 90.0000(10)
_cell_formula_units_Z 2
_cell_length_a 14.7305(2)
_cell_length_b 20.9723(4)
_cell_length_c 15.4816(3)
_cell_measurement_reflns_used 10102
_cell_measurement_temperature 110(2)
_cell_measurement_theta_max 27.485
_cell_measurement_theta_min 1
_cell_volume 4336.81(14)
_computing_cell_refinement 'DENZO-SMN (Otwinowski & Minor, 1997)'
_computing_data_collection 'KappaCCD Server Software (Nonius,1997)'
_computing_data_reduction 'DENZO-SMN (Otwinowski & Minor, 1997)'
_computing_molecular_graphics 'ORTEPIII (Burnett & Johnson, 1996)'
_computing_publication_material 'SHELXL97 and WinGX (Farrugia, 1999)'
_computing_structure_refinement 'SHELXL-97 (Sheldrick, 1997)'
_computing_structure_solution 'DIRDIF-99 (Beurskens & al., 1999)'
_diffrn_ambient_temperature 110(2)
_diffrn_measured_fraction_theta_full 0.996
_diffrn_measured_fraction_theta_max 0.996
_diffrn_measurement_device_type KappaCCD
_diffrn_measurement_method '\f scans (\k = 0) + additional \w scans'
_diffrn_radiation_monochromator graphite
_diffrn_radiation_source 'fine-focus sealed tube'
_diffrn_radiation_type MoK\a
_diffrn_radiation_wavelength 0.71073
_diffrn_reflns_av_R_equivalents 0.0492
_diffrn_reflns_av_sigmaI/netI 0.0861
_diffrn_reflns_limit_h_max 17
_diffrn_reflns_limit_h_min -19
_diffrn_reflns_limit_k_max 24
_diffrn_reflns_limit_k_min -27
_diffrn_reflns_limit_l_max 20
_diffrn_reflns_limit_l_min -14
_diffrn_reflns_number 23385
_diffrn_reflns_theta_full 27.48
_diffrn_reflns_theta_max 27.48
_diffrn_reflns_theta_min 1.75
_diffrn_standards_interval_count 0
_exptl_absorpt_coefficient_mu 0.357
_exptl_absorpt_correction_type none
_exptl_crystal_colour red
_exptl_crystal_density_diffrn 1.340
_exptl_crystal_density_method 'not measured'
_exptl_crystal_description prism
_exptl_crystal_F_000 1836
_exptl_crystal_size_max 0.22
_exptl_crystal_size_mid 0.10
_exptl_crystal_size_min 0.10
_refine_diff_density_max 0.608
_refine_diff_density_min -0.736
_refine_diff_density_rms 0.073
_refine_ls_extinction_method none
_refine_ls_goodness_of_fit_ref 1.023
_refine_ls_hydrogen_treatment mixed
_refine_ls_matrix_type full
_refine_ls_number_parameters 577
_refine_ls_number_reflns 9892
_refine_ls_number_restraints 0
_refine_ls_restrained_S_all 1.023
_refine_ls_R_factor_all 0.1160
_refine_ls_R_factor_gt 0.0612
_refine_ls_shift/su_max 0.000
_refine_ls_shift/su_mean 0.000
_refine_ls_structure_factor_coef Fsqd
_refine_ls_weighting_details 'calc w=1/[\s^2^(Fo^2^)+(0.0693P)^2^+3.0352P] where P=(Fo^2^+2Fc^2^)/3'
_refine_ls_weighting_scheme calc
_refine_ls_wR_factor_gt 0.1378
_refine_ls_wR_factor_ref 0.1598
_reflns_number_gt 6179
_reflns_number_total 9892
_reflns_threshold_expression >2sigma(I)
_cod_data_source_file ic0703272-file001.cif
_cod_data_source_block 1Zn(THF)2
_cod_original_cell_volume 4336.81(13)
_cod_original_sg_symbol_H-M P21/n
_cod_database_code 4339261

loop_
_symmetry_equiv_pos_as_xyz
'x, y, z'
'-x+1/2, y+1/2, -z+1/2'
'-x, -y, -z'
'x-1/2, -y-1/2, z-1/2'

loop_
_atom_site_label
_atom_site_type_symbol
_atom_site_fract_x
_atom_site_fract_y
_atom_site_fract_z
_atom_site_U_iso_or_equiv
_atom_site_adp_type
_atom_site_occupancy
_atom_site_symmetry_multiplicity
_atom_site_calc_flag
_atom_site_refinement_flags
C1 C -0.16771(19) 0.07997(13) 0.01698(19) 0.0210(6) Uani 1 1 d .
C2 C -0.1860(2) 0.14331(13) 0.0441(2) 0.0233(6) Uani 1 1 d .
H2 H -0.2472 0.1595 0.0379 0.028 Uiso 1 1 calc R
C3 C -0.0974(2) 0.17434(13) 0.0798(2) 0.0235(6) Uani 1 1 d .
H3 H -0.0862 0.2158 0.1034 0.028 Uiso 1 1 calc R
C4 C -0.02315(19) 0.13123(12) 0.07464(19) 0.0206(6) Uani 1 1 d .
C5 C 0.0776(2) 0.14647(13) 0.10193(19) 0.0210(6) Uani 1 1 d .
C6 C 0.15029(19) 0.10779(13) 0.09074(19) 0.0218(6) Uani 1 1 d .
C7 C 0.2528(2) 0.12617(14) 0.1166(2) 0.0283(7) Uani 1 1 d .
H7 H 0.2821 0.1649 0.1431 0.034 Uiso 1 1 calc R
C8 C 0.2985(2) 0.07670(13) 0.0951(2) 0.0287(7) Uani 1 1 d .
H8 H 0.3650 0.0749 0.1042 0.034 Uiso 1 1 calc R
C9 C 0.22422(19) 0.02706(13) 0.05530(19) 0.0210(6) Uani 1 1 d .
C10 C -0.24107(19) 0.03289(13) -0.02407(19) 0.0204(6) Uani 1 1 d .
C11 C -0.34618(19) 0.05022(12) -0.04201(19) 0.0210(6) Uani 1 1 d .
C12 C -0.4152(2) 0.06101(14) -0.1357(2) 0.0271(6) Uani 1 1 d .
H12 H -0.3956 0.0546 -0.1848 0.033 Uiso 1 1 calc R
C13 C -0.5124(2) 0.08111(14) -0.1577(2) 0.0316(7) Uani 1 1 d .
H13 H -0.5574 0.0879 -0.2207 0.038 Uiso 1 1 calc R
C14 C -0.5413(2) 0.09080(14) -0.0845(2) 0.0321(7) Uani 1 1 d .
H14 H -0.6056 0.1052 -0.0983 0.039 Uiso 1 1 calc R
C15 C -0.4754(2) 0.07929(14) 0.0090(2) 0.0277(7) Uani 1 1 d .
H15 H -0.4960 0.0855 0.0575 0.033 Uiso 1 1 calc R
C16 C -0.37773(19) 0.05834(13) 0.0311(2) 0.0226(6) Uani 1 1 d .
C17 C 0.11097(19) 0.21108(13) 0.1456(2) 0.0232(6) Uani 1 1 d .
C18 C 0.1446(2) 0.22034(14) 0.2431(2) 0.0293(7) Uani 1 1 d .
H18 H 0.1474 0.1860 0.2821 0.035 Uiso 1 1 calc R
C19 C 0.1743(2) 0.28079(16) 0.2832(2) 0.0378(8) Uani 1 1 d .
H19 H 0.1963 0.2868 0.3484 0.045 Uiso 1 1 calc R
C20 C 0.1706(2) 0.33148(15) 0.2250(3) 0.0386(8) Uani 1 1 d .
H20 H 0.1915 0.3716 0.2517 0.046 Uiso 1 1 calc R
C21 C 0.1365(2) 0.32361(14) 0.1281(2) 0.0350(8) Uani 1 1 d .
H21 H 0.1335 0.3583 0.0896 0.042 Uiso 1 1 calc R
C22 C 0.1064(2) 0.26316(13) 0.0877(2) 0.0267(6) Uani 1 1 d .
C23 C 0.0957(2) 0.28210(14) -0.0749(2) 0.0312(7) Uani 1 1 d .
C24 C 0.0378(2) 0.26302(14) -0.1765(2) 0.0310(7) Uani 1 1 d .
C25 C -0.0607(2) 0.23898(15) -0.2120(2) 0.0366(8) Uani 1 1 d .
H25 H -0.0924 0.2341 -0.1716 0.044 Uiso 1 1 calc R
C26 C -0.1096(2) 0.22284(15) -0.3065(2) 0.0388(8) Uani 1 1 d .
H26 H -0.1750 0.2077 -0.3300 0.047 Uiso 1 1 calc R
C27 C -0.0628(2) 0.22885(15) -0.3674(2) 0.0374(8) Uani 1 1 d .
H27 H -0.0972 0.2179 -0.4313 0.045 Uiso 1 1 calc R
C28 C 0.0352(2) 0.25106(14) -0.3337(2) 0.0321(7) Uani 1 1 d .
C29 C 0.0831(2) 0.26937(14) -0.2386(2) 0.0308(7) Uani 1 1 d .
H29 H 0.1473 0.2864 -0.2160 0.037 Uiso 1 1 calc R
C30 C 0.0905(2) 0.25050(15) -0.3965(2) 0.0333(7) Uani 1 1 d .
H30A H 0.1303 0.2890 -0.3854 0.040 Uiso 1 1 calc R
H30B H 0.0425 0.2503 -0.4627 0.040 Uiso 1 1 calc R
C31 C 0.1605(2) 0.19110(15) -0.3769(2) 0.0300(7) Uani 1 1 d .
C32 C 0.2463(2) 0.19891(15) -0.2778(2) 0.0318(7) Uani 1 1 d .
C33 C 0.3891(3) 0.2614(2) -0.1859(3) 0.0826(17) Uani 1 1 d .
H33A H 0.3718 0.2483 -0.1346 0.099 Uiso 1 1 calc R
H33B H 0.4477 0.2375 -0.1801 0.099 Uiso 1 1 calc R
C34 C 0.4114(4) 0.3257(2) -0.1772(3) 0.0860(17) Uani 1 1 d .
H34A H 0.4666 0.3337 -0.1169 0.129 Uiso 1 1 calc R
H34B H 0.3541 0.3495 -0.1812 0.129 Uiso 1 1 calc R
H34C H 0.4290 0.3387 -0.2276 0.129 Uiso 1 1 calc R
C35 C 0.2006(2) 0.18680(16) -0.4526(2) 0.0364(8) Uani 1 1 d .
C36 C 0.3256(3) 0.1381(2) -0.4891(3) 0.0617(11) Uani 1 1 d .
H36A H 0.3520 0.1756 -0.5073 0.074 Uiso 1 1 calc R
H36B H 0.2739 0.1194 -0.5459 0.074 Uiso 1 1 calc R
C37 C 0.4069(3) 0.0911(3) -0.4395(4) 0.0890(17) Uani 1 1 d .
H37A H 0.4366 0.0783 -0.4813 0.133 Uiso 1 1 calc R
H37B H 0.3794 0.0544 -0.4220 0.133 Uiso 1 1 calc R
H37C H 0.4569 0.1103 -0.3833 0.133 Uiso 1 1 calc R
C38 C 0.0996(2) 0.12933(14) -0.3823(2) 0.0304(7) Uani 1 1 d .
H38A H 0.0815 0.1299 -0.3289 0.036 Uiso 1 1 calc R
H38B H 0.0378 0.1316 -0.4399 0.036 Uiso 1 1 calc R
C39 C 0.1477(2) 0.06570(14) -0.3819(2) 0.0286(7) Uani 1 1 d .
C40 C 0.1297(2) 0.03388(16) -0.4665(2) 0.0384(8) Uani 1 1 d .
H40 H 0.0879 0.0525 -0.5241 0.046 Uiso 1 1 calc R
C41 C 0.1721(3) -0.02435(17) -0.4670(2) 0.0434(8) Uani 1 1 d .
H41 H 0.1584 -0.0446 -0.5246 0.052 Uiso 1 1 calc R
C42 C 0.2352(2) -0.05305(16) -0.3824(2) 0.0382(8) Uani 1 1 d .
H42 H 0.2658 -0.0918 -0.3830 0.046 Uiso 1 1 calc R
C43 C 0.2526(2) -0.02309(15) -0.2959(2) 0.0294(7) Uani 1 1 d .
C44 C 0.2091(2) 0.03536(14) -0.2965(2) 0.0275(6) Uani 1 1 d .
H44 H 0.2208 0.0550 -0.2390 0.033 Uiso 1 1 calc R
C45 C 0.3230(2) -0.05546(14) -0.2067(2) 0.0302(7) Uani 1 1 d .
C46 C 0.0315(2) 0.05393(18) -0.1869(2) 0.0428(9) Uani 1 1 d .
H46A H 0.0980 0.0451 -0.1381 0.051 Uiso 1 1 calc R
H46B H 0.0332 0.0938 -0.2179 0.051 Uiso 1 1 calc R
C47 C -0.0043(3) -0.00093(18) -0.2603(3) 0.0465(9) Uani 1 1 d .
H47A H -0.0013 0.0112 -0.3194 0.056 Uiso 1 1 calc R
H47B H 0.0356 -0.0390 -0.2356 0.056 Uiso 1 1 calc R
C48 C -0.1118(3) -0.01129(17) -0.2745(2) 0.0439(9) Uani 1 1 d .
H48A H -0.1570 -0.0113 -0.3417 0.053 Uiso 1 1 calc R
H48B H -0.1186 -0.0514 -0.2466 0.053 Uiso 1 1 calc R
C49 C -0.1336(2) 0.04453(18) -0.2240(2) 0.0441(9) Uani 1 1 d .
H49A H -0.1568 0.0811 -0.2659 0.053 Uiso 1 1 calc R
H49B H -0.1839 0.0333 -0.2016 0.053 Uiso 1 1 calc R
C50 C 0.5113(4) -0.0693(2) 0.6577(4) 0.0813(15) Uani 1 1 d .
H50A H 0.4892 -0.0539 0.7041 0.098 Uiso 1 1 calc R
H50B H 0.5428 -0.1101 0.6774 0.098 Uiso 1 1 calc R
H50C H 0.4548 -0.0734 0.5971 0.098 Uiso 1 1 calc R
C51 C 0.5824(3) -0.0246(2) 0.6495(3) 0.0624(11) Uani 1 1 d .
N1 N -0.06778(16) 0.07405(10) 0.03666(16) 0.0204(5) Uani 1 1 d .
N2 N 0.13491(15) 0.04766(10) 0.05350(15) 0.0194(5) Uani 1 1 d .
N3 N 0.06639(19) 0.25312(11) -0.01198(18) 0.0309(6) Uani 1 1 d .
H3N H 0.0318 0.2142 -0.0320 0.046(10) Uiso 1 1 d R
N4 N 0.31123(17) -0.04266(11) -0.12556(16) 0.0245(5) Uani 1 1 d .
H4N H 0.2434 -0.0246 -0.1361 0.040(9) Uiso 1 1 d R
N5 N 0.6353(3) 0.01035(19) 0.6411(3) 0.0785(12) Uani 1 1 d .
O1 O 0.16480(16) 0.32055(11) -0.05037(15) 0.0398(6) Uani 1 1 d .
O2 O 0.38810(19) -0.09121(12) -0.20853(16) 0.0516(7) Uani 1 1 d .
O3 O 0.25461(16) 0.16889(10) -0.20864(15) 0.0350(5) Uani 1 1 d .
O4 O 0.30629(17) 0.24659(12) -0.27684(17) 0.0499(7) Uani 1 1 d .
O5 O 0.15774(19) 0.20682(13) -0.53272(16) 0.0506(6) Uani 1 1 d .
O6 O 0.28602(17) 0.15442(12) -0.42022(16) 0.0453(6) Uani 1 1 d .
O7 O -0.03946(16) 0.05762(11) -0.14569(15) 0.0385(5) Uani 1 1 d .
Zn Zn 0.0000 0.0000 0.0000 0.02677(14) Uani 1 2 d S

loop_
_atom_site_aniso_label
_atom_site_aniso_U_11
_atom_site_aniso_U_22
_atom_site_aniso_U_33
_atom_site_aniso_U_23
_atom_site_aniso_U_13
_atom_site_aniso_U_12
C1 0.0204(13) 0.0187(14) 0.0258(15) 0.0006(11) 0.0116(12) 0.0018(11)
C2 0.0211(14) 0.0206(14) 0.0306(16) -0.0007(12) 0.0132(13) 0.0007(12)
C3 0.0263(14) 0.0187(14) 0.0270(16) -0.0028(12) 0.0126(13) 0.0000(12)
C4 0.0219(13) 0.0178(14) 0.0230(15) -0.0023(11) 0.0104(12) -0.0010(11)
C5 0.0250(14) 0.0164(13) 0.0241(15) -0.0012(11) 0.0128(12) -0.0022(11)
C6 0.0222(14) 0.0183(14) 0.0262(15) -0.0021(12) 0.0115(12) -0.0039(11)
C7 0.0239(14) 0.0225(15) 0.0396(18) -0.0073(13) 0.0145(14) -0.0081(12)
C8 0.0227(14) 0.0238(15) 0.0438(19) -0.0040(14) 0.0181(14) -0.0043(12)
C9 0.0194(13) 0.0186(14) 0.0259(15) -0.0015(12) 0.0105(12) -0.0029(11)
C10 0.0187(13) 0.0219(14) 0.0221(14) 0.0002(12) 0.0101(12) -0.0004(11)
C11 0.0209(13) 0.0156(13) 0.0284(15) -0.0004(12) 0.0124(12) -0.0015(11)
C12 0.0274(15) 0.0259(16) 0.0289(16) 0.0014(13) 0.0127(13) -0.0031(13)
C13 0.0214(15) 0.0312(17) 0.0334(17) 0.0053(14) 0.0028(14) 0.0008(13)
C14 0.0197(14) 0.0278(16) 0.048(2) 0.0050(14) 0.0132(15) 0.0053(13)
C15 0.0243(15) 0.0266(16) 0.0371(18) 0.0025(13) 0.0175(14) 0.0017(12)
C16 0.0201(13) 0.0165(14) 0.0314(16) 0.0015(12) 0.0111(13) -0.0014(11)
C17 0.0208(13) 0.0166(14) 0.0354(17) -0.0057(12) 0.0151(13) -0.0030(11)
C18 0.0300(16) 0.0275(16) 0.0329(17) -0.0065(13) 0.0157(14) -0.0066(13)
C19 0.0408(18) 0.0382(19) 0.0402(19) -0.0182(16) 0.0228(16) -0.0122(16)
C20 0.0425(19) 0.0270(17) 0.059(2) -0.0209(16) 0.0342(18) -0.0131(15)
C21 0.0404(18) 0.0186(15) 0.057(2) -0.0045(15) 0.0319(17) -0.0039(14)
C22 0.0262(15) 0.0222(15) 0.0378(18) -0.0040(13) 0.0193(14) -0.0024(12)
C23 0.0329(16) 0.0224(15) 0.0435(19) 0.0045(14) 0.0211(15) 0.0035(14)
C24 0.0331(16) 0.0209(15) 0.0374(18) 0.0081(13) 0.0134(15) 0.0065(13)
C25 0.0317(17) 0.0304(17) 0.048(2) 0.0109(15) 0.0175(16) 0.0077(14)
C26 0.0249(16) 0.0326(18) 0.051(2) 0.0078(16) 0.0089(16) 0.0049(14)
C27 0.0318(17) 0.0303(18) 0.0385(19) 0.0058(14) 0.0034(15) 0.0080(14)
C28 0.0323(16) 0.0240(16) 0.0352(18) 0.0097(14) 0.0095(15) 0.0059(13)
C29 0.0299(16) 0.0220(15) 0.0388(19) 0.0084(13) 0.0130(15) 0.0038(13)
C30 0.0358(17) 0.0300(17) 0.0269(17) 0.0067(13) 0.0063(14) 0.0009(14)
C31 0.0323(16) 0.0308(17) 0.0235(16) 0.0031(13) 0.0086(13) -0.0020(13)
C32 0.0320(16) 0.0294(17) 0.0289(17) 0.0031(14) 0.0077(14) 0.0029(14)
C33 0.068(3) 0.053(3) 0.064(3) 0.020(2) -0.033(2) -0.029(2)
C34 0.095(4) 0.051(3) 0.058(3) -0.015(2) -0.020(3) 0.019(3)
C35 0.0376(18) 0.0360(18) 0.0338(19) 0.0006(15) 0.0134(16) -0.0090(15)
C36 0.068(3) 0.079(3) 0.052(2) 0.000(2) 0.039(2) 0.004(2)
C37 0.065(3) 0.129(5) 0.082(3) -0.026(3) 0.040(3) 0.004(3)
C38 0.0259(15) 0.0318(17) 0.0308(17) 0.0071(13) 0.0095(13) 0.0037(13)
C39 0.0274(15) 0.0290(16) 0.0284(16) 0.0020(13) 0.0109(13) -0.0023(13)
C40 0.0421(19) 0.038(2) 0.0273(17) 0.0005(15) 0.0070(15) -0.0006(16)
C41 0.060(2) 0.041(2) 0.0269(18) -0.0052(15) 0.0156(17) 0.0015(18)
C42 0.048(2) 0.0315(18) 0.0380(19) -0.0017(15) 0.0215(17) 0.0036(15)
C43 0.0326(16) 0.0298(16) 0.0278(16) 0.0004(13) 0.0148(14) -0.0021(14)
C44 0.0273(15) 0.0283(16) 0.0267(16) -0.0017(13) 0.0110(13) -0.0037(13)
C45 0.0363(17) 0.0230(16) 0.0336(17) -0.0002(13) 0.0169(15) 0.0024(14)
C46 0.0343(17) 0.063(2) 0.0349(19) 0.0071(17) 0.0185(16) -0.0049(17)
C47 0.0441(19) 0.060(2) 0.038(2) -0.0057(18) 0.0197(17) -0.0065(18)
C48 0.048(2) 0.049(2) 0.0344(19) 0.0073(16) 0.0179(17) 0.0003(17)
C49 0.0312(17) 0.052(2) 0.049(2) 0.0162(18) 0.0171(17) 0.0074(16)
C50 0.083(3) 0.077(3) 0.085(3) -0.014(3) 0.036(3) -0.035(3)
C51 0.066(3) 0.056(3) 0.071(3) -0.026(2) 0.035(2) -0.021(2)
N1 0.0199(11) 0.0155(11) 0.0286(13) -0.0030(10) 0.0130(10) -0.0026(9)
N2 0.0183(11) 0.0157(11) 0.0261(12) -0.0013(10) 0.0111(10) -0.0006(9)
N3 0.0366(14) 0.0206(13) 0.0400(16) -0.0012(11) 0.0203(13) -0.0053(11)
N4 0.0238(12) 0.0236(13) 0.0272(13) 0.0028(10) 0.0120(11) 0.0023(10)
N5 0.069(2) 0.063(3) 0.110(3) -0.015(2) 0.043(3) -0.019(2)
O1 0.0395(13) 0.0394(13) 0.0423(14) 0.0041(11) 0.0190(11) -0.0106(11)
O2 0.0685(17) 0.0511(16) 0.0399(14) 0.0052(12) 0.0273(13) 0.0327(14)
O3 0.0385(12) 0.0334(12) 0.0278(12) 0.0052(10) 0.0087(10) 0.0043(10)
O4 0.0417(13) 0.0474(15) 0.0396(14) 0.0124(11) -0.0033(11) -0.0188(12)
O5 0.0582(15) 0.0652(18) 0.0279(13) 0.0096(12) 0.0175(12) 0.0004(13)
O6 0.0425(13) 0.0581(16) 0.0427(14) 0.0076(12) 0.0251(12) 0.0038(12)
O7 0.0344(12) 0.0422(14) 0.0414(13) 0.0026(11) 0.0185(11) 0.0015(10)
Zn 0.0227(2) 0.0212(3) 0.0388(3) -0.0067(2) 0.0154(2) -0.0031(2)

loop_
_atom_type_symbol
_atom_type_description
_atom_type_scat_dispersion_real
_atom_type_scat_dispersion_imag
_atom_type_scat_source
C C 0.0033 0.0016 'International Tables Vol C Tables 4.2.6.8 and 6.1.1.4'
H H 0.0000 0.0000 'International Tables Vol C Tables 4.2.6.8 and 6.1.1.4'
N N 0.0061 0.0033 'International Tables Vol C Tables 4.2.6.8 and 6.1.1.4'
O O 0.0106 0.0060 'International Tables Vol C Tables 4.2.6.8 and 6.1.1.4'
Zn Zn 0.2839 1.4301 'International Tables Vol C Tables 4.2.6.8 and 6.1.1.4'

loop_
_geom_angle_atom_site_label_1
_geom_angle_atom_site_label_2
_geom_angle_atom_site_label_3
_geom_angle
_geom_angle_site_symmetry_1
_geom_angle_site_symmetry_3
N1 C1 C10 125.7(2) . .
N1 C1 C2 109.2(2) . .
C10 C1 C2 125.0(2) . .
C3 C2 C1 107.2(2) . .
C2 C3 C4 107.3(2) . .
N1 C4 C5 125.7(2) . .
N1 C4 C3 109.4(2) . .
C5 C4 C3 124.9(2) . .
C4 C5 C6 126.5(2) . .
C4 C5 C17 116.5(2) . .
C6 C5 C17 117.0(2) . .
N2 C6 C5 125.7(2) . .
N2 C6 C7 109.4(2) . .
C5 C6 C7 124.9(2) . .
C8 C7 C6 107.4(2) . .
C7 C8 C9 106.9(2) . .
N2 C9 C10 125.5(2) . 3
N2 C9 C8 109.2(2) . .
C10 C9 C8 125.3(2) 3 .
C1 C10 C9 124.8(2) . 3
C1 C10 C11 116.9(2) . .
C9 C10 C11 118.1(2) 3 .
C12 C11 C16 118.4(2) . .
C12 C11 C10 118.4(2) . .
C16 C11 C10 123.2(2) . .
C13 C12 C11 121.8(3) . .
C14 C13 C12 119.0(3) . .
C15 C14 C13 120.7(3) . .
C14 C15 C16 120.3(3) . .
C15 C16 C11 119.8(3) . .
C15 C16 N4 121.1(2) . 3
C11 C16 N4 119.0(2) . 3
C18 C17 C22 119.1(3) . .
C18 C17 C5 121.0(3) . .
C22 C17 C5 119.9(2) . .
C17 C18 C19 120.7(3) . .
C20 C19 C18 119.4(3) . .
C21 C20 C19 121.0(3) . .
C20 C21 C22 119.8(3) . .
C17 C22 C21 120.1(3) . .
C17 C22 N3 117.9(2) . .
C21 C22 N3 121.9(3) . .
O1 C23 N3 122.9(3) . .
O1 C23 C24 122.3(3) . .
N3 C23 C24 114.9(3) . .
C29 C24 C25 118.7(3) . .
C29 C24 C23 118.4(3) . .
C25 C24 C23 122.9(3) . .
C26 C25 C24 119.6(3) . .
C25 C26 C27 120.9(3) . .
C26 C27 C28 120.6(3) . .
C29 C28 C27 118.1(3) . .
C29 C28 C30 120.9(3) . .
C27 C28 C30 120.8(3) . .
C24 C29 C28 122.0(3) . .
C28 C30 C31 111.9(2) . .
C35 C31 C32 110.8(2) . .
C35 C31 C38 108.2(2) . .
C32 C31 C38 110.9(2) . .
C35 C31 C30 109.7(2) . .
C32 C31 C30 107.9(2) . .
C38 C31 C30 109.5(2) . .
O3 C32 O4 124.5(3) . .
O3 C32 C31 124.5(3) . .
O4 C32 C31 110.8(3) . .
C34 C33 O4 111.7(3) . .
O5 C35 O6 124.6(3) . .
O5 C35 C31 124.6(3) . .
O6 C35 C31 110.6(3) . .
O6 C36 C37 105.1(3) . .
C39 C38 C31 118.4(2) . .
C40 C39 C44 117.5(3) . .
C40 C39 C38 121.1(3) . .
C44 C39 C38 121.4(3) . .
C41 C40 C39 121.7(3) . .
C40 C41 C42 120.5(3) . .
C41 C42 C43 119.2(3) . .
C44 C43 C42 119.6(3) . .
C44 C43 C45 123.3(3) . .
C42 C43 C45 117.0(3) . .
C43 C44 C39 121.5(3) . .
O2 C45 N4 123.0(3) . .
O2 C45 C43 120.1(3) . .
N4 C45 C43 116.9(3) . .
O7 C46 C47 106.3(3) . .
C48 C47 C46 103.0(3) . .
C49 C48 C47 104.4(3) . .
O7 C49 C48 104.2(3) . .
N5 C51 C50 178.3(6) . .
C4 N1 C1 106.8(2) . .
C4 N1 Zn 125.31(16) . .
C1 N1 Zn 127.33(17) . .
C6 N2 C9 107.2(2) . .
C6 N2 Zn 125.31(17) . .
C9 N2 Zn 127.49(17) . .
C23 N3 C22 126.9(3) . .
C45 N4 C16 127.2(2) . 3
C32 O4 C33 116.9(3) . .
C35 O6 C36 116.9(3) . .
C49 O7 C46 103.9(2) . .
C49 O7 Zn 117.55(18) . .
C46 O7 Zn 117.12(19) . .
N1 Zn N1 180.00(14) 3 .
N1 Zn N2 88.80(8) 3 .
N1 Zn N2 91.20(8) . .
N1 Zn N2 91.20(8) 3 3
N1 Zn N2 88.80(8) . 3
N2 Zn N2 180.00(13) . 3
N1 Zn O7 85.74(8) 3 3
N1 Zn O7 94.26(8) . 3
N2 Zn O7 93.21(8) . 3
N2 Zn O7 86.79(8) 3 3
N1 Zn O7 94.26(8) 3 .
N1 Zn O7 85.74(8) . .
N2 Zn O7 86.79(8) . .
N2 Zn O7 93.21(8) 3 .
O7 Zn O7 180.00(13) 3 .

loop_
_geom_bond_atom_site_label_1
_geom_bond_atom_site_label_2
_geom_bond_distance
_geom_bond_site_symmetry_2
C1 N1 1.377(3) .
C1 C10 1.403(4) .
C1 C2 1.452(4) .
C2 C3 1.350(4) .
C3 C4 1.448(4) .
C4 N1 1.375(3) .
C4 C5 1.399(4) .
C5 C6 1.411(4) .
C5 C17 1.502(4) .
C6 N2 1.365(3) .
C6 C7 1.442(4) .
C7 C8 1.353(4) .
C8 C9 1.447(4) .
C9 N2 1.374(3) .
C9 C10 1.406(4) 3
C10 C9 1.406(4) 3
C10 C11 1.498(3) .
C11 C12 1.395(4) .
C11 C16 1.403(4) .
C12 C13 1.391(4) .
C13 C14 1.383(4) .
C14 C15 1.382(4) .
C15 C16 1.402(4) .
C16 N4 1.414(3) 3
C17 C18 1.389(4) .
C17 C22 1.397(4) .
C18 C19 1.398(4) .
C19 C20 1.380(5) .
C20 C21 1.376(5) .
C21 C22 1.400(4) .
C22 N3 1.416(4) .
C23 O1 1.226(4) .
C23 N3 1.364(4) .
C23 C24 1.493(4) .
C24 C29 1.389(4) .
C24 C25 1.411(4) .
C25 C26 1.373(5) .
C26 C27 1.390(5) .
C27 C28 1.392(4) .
C28 C29 1.391(4) .
C28 C30 1.509(4) .
C30 C31 1.563(4) .
C31 C35 1.521(4) .
C31 C32 1.531(4) .
C31 C38 1.558(4) .
C32 O3 1.203(3) .
C32 O4 1.330(4) .
C33 C34 1.382(6) .
C33 O4 1.455(4) .
C35 O5 1.205(4) .
C35 O6 1.329(4) .
C36 O6 1.457(4) .
C36 C37 1.489(6) .
C38 C39 1.510(4) .
C39 C40 1.392(4) .
C39 C44 1.400(4) .
C40 C41 1.373(5) .
C41 C42 1.384(5) .
C42 C43 1.402(4) .
C43 C44 1.381(4) .
C43 C45 1.495(4) .
C45 O2 1.227(4) .
C45 N4 1.366(4) .
C46 O7 1.437(4) .
C46 C47 1.545(5) .
C47 C48 1.520(5) .
C48 C49 1.515(5) .
C49 O7 1.431(4) .
C50 C51 1.451(6) .
C51 N5 1.116(5) .
N1 Zn 2.051(2) .
N2 Zn 2.061(2) .
N4 C16 1.414(3) 3
O7 Zn 2.404(2) .
Zn N1 2.051(2) 3
Zn N2 2.061(2) 3
Zn O7 2.404(2) 3
